data_7718293
loop_
_publ_author_name
'Wu, Jinrong'
'Lv, Xiaojuan'
'Xue, Zhaoli'
'Wang, Yue'
'Qiu, Fengxian'
'Xue, Songlin'

_publ_section_title
;
 Metal ions control configuration and <sup>1</sup>O<sub>2</sub> generation
 capacity of hexaphyrin(2.1.2.1.2.1) with embedded benzene.
;
_journal_issue 13
_journal_name_full 'Dalton transactions (Cambridge, England : 2003)'
_journal_page_first 5255
_journal_page_last 5258
_journal_paper_doi 10.1039/d5dt00036j
_journal_volume 54
_journal_year 2025
_chemical_formula_moiety 'C63 H25 F15 N6 Ni, C H2 Cl2'
_chemical_formula_sum 'C64 H27 Cl2 F15 N6 Ni'
_chemical_formula_weight 1294.52
_space_group_crystal_system monoclinic
_space_group_IT_number 14
_space_group_name_Hall '-P 2ybc'
_space_group_name_H-M_alt 'P 1 21/c 1'
_atom_sites_solution_hydrogens geom
_atom_sites_solution_primary dual
_audit_creation_date 2023-11-30
_audit_creation_method
;
Olex2 1.5
(compiled 2022.04.07 svn.rca3783a0 for OlexSys, GUI svn.r6498)
;
_audit_update_record
;
2024-10-21 deposited with the CCDC.	2025-03-11 downloaded from the CCDC.
;
_cell_angle_alpha 90
_cell_angle_beta 93.779(2)
_cell_angle_gamma 90
_cell_formula_units_Z 4
_cell_length_a 12.4402(8)
_cell_length_b 40.906(2)
_cell_length_c 10.2419(5)
_cell_measurement_reflns_used 9998
_cell_measurement_temperature 242.30
_cell_measurement_theta_max 27.14
_cell_measurement_theta_min 2.55
_cell_volume 5200.6(5)
_computing_cell_refinement 'SAINT V8.40B (Bruker, 2019)'
_computing_data_collection 'APEX5 V2023.9-2 (Bruker, 2023)'
_computing_data_reduction 'SAINT V8.40B (Bruker, 2019)'
_computing_molecular_graphics 'Olex2 1.5 (Dolomanov et al., 2009)'
_computing_publication_material 'Olex2 1.5 (Dolomanov et al., 2009)'
_computing_structure_refinement 'SHELXL 2019/3 (Sheldrick, 2015)'
_computing_structure_solution 'SHELXT 2018/2 (Sheldrick, 2018)'
_diffrn_ambient_temperature 242.30
_diffrn_detector CPAD
_diffrn_detector_area_resol_mean 7.41
_diffrn_detector_type 'Bruker PHOTON II'
_diffrn_measured_fraction_theta_full 1.000
_diffrn_measured_fraction_theta_max 0.995
_diffrn_measurement_device 'four-circle diffractometer'
_diffrn_measurement_device_type 'Bruker D8 VENTURE TXS PHOTON II'
_diffrn_measurement_method '\w and \f shutterless scans'
_diffrn_measurement_specimen_support 'nylon loop'
_diffrn_radiation_monochromator 'Helios Multi-layer Optic'
_diffrn_radiation_probe x-ray
_diffrn_radiation_type MoK\a
_diffrn_radiation_wavelength 0.71073
_diffrn_reflns_av_R_equivalents 0.0777
_diffrn_reflns_av_unetI/netI 0.0758
_diffrn_reflns_Laue_measured_fraction_full 1.000
_diffrn_reflns_Laue_measured_fraction_max 0.995
_diffrn_reflns_limit_h_max 16
_diffrn_reflns_limit_h_min -13
_diffrn_reflns_limit_k_max 49
_diffrn_reflns_limit_k_min -53
_diffrn_reflns_limit_l_max 13
_diffrn_reflns_limit_l_min -12
_diffrn_reflns_number 48141
_diffrn_reflns_point_group_measured_fraction_full 1.000
_diffrn_reflns_point_group_measured_fraction_max 0.995
_diffrn_reflns_theta_full 25.242
_diffrn_reflns_theta_max 27.625
_diffrn_reflns_theta_min 1.919
_diffrn_source TXS
_diffrn_source_current 40.0
_diffrn_source_power 1.8
_diffrn_source_type 'Rotaing Anode'
_diffrn_source_voltage 45.0
_diffrn_standards_number 0
_exptl_absorpt_coefficient_mu 0.582
_exptl_absorpt_correction_T_max 0.7456
_exptl_absorpt_correction_T_min 0.5919
_exptl_absorpt_correction_type multi-scan
_exptl_absorpt_process_details
;
SADABS-2016/2 (Bruker,2016/2) was used for absorption correction.
wR2(int) was 0.1203 before and 0.0779 after correction.
The Ratio of minimum to maximum transmission is 0.7939.
The \l/2 correction factor is Not present.
;
_exptl_crystal_density_diffrn 1.653
_exptl_crystal_description block
_exptl_crystal_F_000 2600
_exptl_crystal_size_max 0.12
_exptl_crystal_size_mid 0.1
_exptl_crystal_size_min 0.09
_refine_diff_density_max 0.873
_refine_diff_density_min -1.577
_refine_diff_density_rms 0.104
_refine_ls_extinction_method none
_refine_ls_goodness_of_fit_ref 1.035
_refine_ls_hydrogen_treatment constr
_refine_ls_matrix_type full
_refine_ls_number_parameters 793
_refine_ls_number_reflns 12039
_refine_ls_number_restraints 0
_refine_ls_restrained_S_all 1.035
_refine_ls_R_factor_all 0.1324
_refine_ls_R_factor_gt 0.0846
_refine_ls_shift/su_max 0.001
_refine_ls_shift/su_mean 0.000
_refine_ls_structure_factor_coef Fsqd
_refine_ls_weighting_details 'w=1/[\s^2^(Fo^2^)+(0.1015P)^2^+17.1729P] where P=(Fo^2^+2Fc^2^)/3'
_refine_ls_weighting_scheme calc
_refine_ls_wR_factor_gt 0.2120
_refine_ls_wR_factor_ref 0.2455
_reflns_Friedel_coverage 0.000
_reflns_number_gt 7824
_reflns_number_total 12039
_reflns_threshold_expression 'I > 2\s(I)'
_cod_data_source_file d5dt00036j2.cif
_cod_data_source_block a
_cod_depositor_comments
;
The following automatic conversions were performed:

data item '_diffrn_radiation_probe' value 'X-ray' was changed to
'x-ray' in accordance with the
/home/data/users/saulius/crontab/automatic-downloads/rss-feeds/RSC/lib/dictionaries/cif_core.dic
dictionary named 'cif_core.dic' version 2.4.2 last updated on
2011-04-26.

Automatic conversion script
Id: cif_fix_values 8170 2020-07-09 18:12:32Z antanas 

 Adding full bibliography for 7718293--7718294.cif.
;
_cod_original_cell_volume 5200.5(5)
_cod_database_code 7718293
_shelx_shelxl_version_number 2019/3
_shelx_space_group_comment
;
The symmetry employed for this shelxl refinement is uniquely defined
by the following loop, which should always be used as a source of
symmetry information in preference to the above space-group names.
They are only intended as comments.
;
_shelx_estimated_absorpt_t_max 0.949
_shelx_estimated_absorpt_t_min 0.933
_olex2_refinement_description
;
1. Fixed Uiso
 At 1.2 times of:
  All C(H) groups, All C(H,H) groups, All N(H) groups
2.a Secondary CH2 refined with riding coordinates:
 C64(H64A,H64B)
2.b Aromatic/amide H refined with riding coordinates:
 N5(H5), C2(H2), C3(H3), C6(H6), C7(H7), C8(H8), C9(H9), C12(H12), C13(H13),
 C23(H23), C24(H24), C27(H27), C28(H28), C29(H29), C30(H30), C33(H33), C34(H34),
  C44(H44), C45(H45), C48(H48), C49(H49), C50(H50), C51(H51), C54(H54), C55(H55)
;
_olex2_submission_special_instructions 'No special instructions were received'
_site XU

loop_
_space_group_symop_operation_xyz
'x, y, z'
'-x, y+1/2, -z+1/2'
'-x, -y, -z'
'x, -y-1/2, z-1/2'

loop_
_atom_site_label
_atom_site_type_symbol
_atom_site_fract_x
_atom_site_fract_y
_atom_site_fract_z
_atom_site_U_iso_or_equiv
_atom_site_adp_type
_atom_site_occupancy
_atom_site_site_symmetry_order
_atom_site_calc_flag
_atom_site_refinement_flags_posn
_atom_site_refinement_flags_adp
_atom_site_refinement_flags_occupancy
_atom_site_disorder_assembly
_atom_site_disorder_group
Ni1 Ni 0.53301(6) 0.40050(2) 1.00965(6) 0.0378(2) Uani 1 1 d . . . . .
F1 F 0.3768(3) 0.27124(7) 0.3499(3) 0.0439(8) Uani 1 1 d . . . . .
F2 F 0.3192(3) 0.24283(8) 0.1220(3) 0.0585(10) Uani 1 1 d . . . . .
F3 F 0.1353(4) 0.26149(9) -0.0177(3) 0.0600(10) Uani 1 1 d . . . . .
F4 F 0.0066(3) 0.30704(9) 0.0799(3) 0.0538(9) Uani 1 1 d . . . . .
F5 F 0.0683(3) 0.33892(8) 0.3025(3) 0.0458(8) Uani 1 1 d . . . . .
F6 F 0.1469(3) 0.43118(7) 0.8102(3) 0.0418(7) Uani 1 1 d . . . . .
F7 F -0.0295(3) 0.46823(9) 0.7665(3) 0.0543(9) Uani 1 1 d . . . . .
F8 F -0.0296(3) 0.53130(9) 0.8483(3) 0.0562(10) Uani 1 1 d . . . . .
F9 F 0.1488(3) 0.55710(8) 0.9727(3) 0.0515(9) Uani 1 1 d . . . . .
F10 F 0.3270(3) 0.52142(7) 1.0129(3) 0.0425(7) Uani 1 1 d . . . . .
F11 F 0.5899(3) 0.27269(9) 1.1623(4) 0.0630(11) Uani 1 1 d . . . . .
F12 F 0.6829(4) 0.21430(9) 1.1348(5) 0.0810(14) Uani 1 1 d . . . . .
F13 F 0.8419(4) 0.20696(9) 0.9651(5) 0.0778(13) Uani 1 1 d . . . . .
F14 F 0.9049(3) 0.25877(9) 0.8253(5) 0.0721(12) Uani 1 1 d . . . . .
F15 F 0.8134(3) 0.31740(8) 0.8543(4) 0.0543(9) Uani 1 1 d . . . . .
N1 N 0.6506(3) 0.38366(9) 1.1227(3) 0.0250(8) Uani 1 1 d . . . . .
N2 N 0.4834(3) 0.43795(9) 1.1101(4) 0.0286(9) Uani 1 1 d . . . . .
N3 N 0.4635(3) 0.35625(9) 0.9829(4) 0.0272(8) Uani 1 1 d . . . . .
N4 N 0.4785(3) 0.42101(9) 0.8455(4) 0.0282(9) Uani 1 1 d . . . . .
N5 N 0.4305(3) 0.35366(9) 0.5496(4) 0.0290(9) Uani 1 1 d . . . . .
H5 H 0.407138 0.356681 0.626960 0.035 Uiso 1 1 calc R U . . .
N6 N 0.2397(3) 0.34607(9) 0.6700(4) 0.0265(8) Uani 1 1 d . . . . .
C1 C 0.2058(4) 0.32764(11) 0.5591(4) 0.0274(10) Uani 1 1 d . . . . .
C2 C 0.1068(4) 0.31166(13) 0.5811(5) 0.0349(11) Uani 1 1 d . . . . .
H2 H 0.067609 0.297801 0.522284 0.042 Uiso 1 1 calc R U . . .
C3 C 0.0799(4) 0.32016(13) 0.7023(5) 0.0360(11) Uani 1 1 d . . . . .
H3 H 0.018228 0.313524 0.743584 0.043 Uiso 1 1 calc R U . . .
C4 C 0.1649(4) 0.34157(12) 0.7562(4) 0.0276(10) Uani 1 1 d . . . . .
C5 C 0.1691(4) 0.35772(11) 0.8841(4) 0.0278(10) Uani 1 1 d . . . . .
C6 C 0.0717(4) 0.36857(12) 0.9289(5) 0.0349(11) Uani 1 1 d . . . . .
H6 H 0.006676 0.363345 0.881613 0.042 Uiso 1 1 calc R U . . .
C7 C 0.0697(5) 0.38704(14) 1.0429(5) 0.0401(13) Uani 1 1 d . . . . .
H7 H 0.003699 0.394526 1.071115 0.048 Uiso 1 1 calc R U . . .
C8 C 0.1638(5) 0.39432(13) 1.1140(5) 0.0385(12) Uani 1 1 d . . . . .
H8 H 0.162761 0.407712 1.188522 0.046 Uiso 1 1 calc R U . . .
C9 C 0.2609(4) 0.38189(12) 1.0758(5) 0.0326(11) Uani 1 1 d . . . . .
H9 H 0.324549 0.386207 1.127509 0.039 Uiso 1 1 calc R U . . .
C10 C 0.2660(4) 0.36309(11) 0.9624(4) 0.0271(10) Uani 1 1 d . . . . .
C11 C 0.3653(4) 0.34579(11) 0.9394(4) 0.0285(10) Uani 1 1 d . . . . .
C12 C 0.3710(4) 0.31315(12) 0.8888(5) 0.0345(11) Uani 1 1 d . . . . .
H12 H 0.312984 0.300684 0.852458 0.041 Uiso 1 1 calc R U . . .
C13 C 0.4753(4) 0.30364(12) 0.9031(5) 0.0352(11) Uani 1 1 d . . . . .
H13 H 0.503295 0.283480 0.877385 0.042 Uiso 1 1 calc R U . . .
C14 C 0.5347(4) 0.32987(11) 0.9645(5) 0.0306(10) Uani 1 1 d . . . . .
C15 C 0.6394(4) 0.32888(11) 1.0183(4) 0.0286(10) Uani 1 1 d . . . . .
C16 C 0.6969(4) 0.29701(11) 1.0070(5) 0.0287(10) Uani 1 1 d . . . . .
C17 C 0.6673(5) 0.26991(13) 1.0776(5) 0.0418(13) Uani 1 1 d . . . . .
C18 C 0.7148(6) 0.24007(14) 1.0636(6) 0.0493(15) Uani 1 1 d . . . . .
C19 C 0.7945(5) 0.23613(13) 0.9781(7) 0.0521(16) Uani 1 1 d . . . . .
C20 C 0.8267(5) 0.26217(14) 0.9094(6) 0.0440(14) Uani 1 1 d . . . . .
C21 C 0.7789(4) 0.29237(12) 0.9227(5) 0.0365(12) Uani 1 1 d . . . . .
C22 C 0.6937(4) 0.35311(11) 1.0947(4) 0.0274(10) Uani 1 1 d . . . . .
C23 C 0.7919(4) 0.34908(13) 1.1679(5) 0.0381(12) Uani 1 1 d . . . . .
H23 H 0.838310 0.330994 1.165149 0.046 Uiso 1 1 calc R U . . .
C24 C 0.8077(5) 0.37619(13) 1.2439(5) 0.0400(12) Uani 1 1 d . . . . .
H24 H 0.866129 0.380022 1.304897 0.048 Uiso 1 1 calc R U . . .
C25 C 0.7193(4) 0.39771(11) 1.2140(4) 0.0276(10) Uani 1 1 d . . . . .
C26 C 0.7048(4) 0.42778(12) 1.2887(4) 0.0299(10) Uani 1 1 d . . . . .
C27 C 0.8010(5) 0.43845(13) 1.3586(5) 0.0390(12) Uani 1 1 d . . . . .
H27 H 0.866608 0.429220 1.336746 0.047 Uiso 1 1 calc R U . . .
C28 C 0.8032(6) 0.46153(14) 1.4562(6) 0.0529(16) Uani 1 1 d . . . . .
H28 H 0.868721 0.468117 1.499182 0.063 Uiso 1 1 calc R U . . .
C29 C 0.7067(6) 0.47478(15) 1.4897(6) 0.0558(17) Uani 1 1 d . . . . .
H29 H 0.705234 0.488869 1.562037 0.067 Uiso 1 1 calc R U . . .
C30 C 0.6129(5) 0.46742(14) 1.4175(6) 0.0455(14) Uani 1 1 d . . . . .
H30 H 0.549350 0.478181 1.437837 0.055 Uiso 1 1 calc R U . . .
C31 C 0.6072(4) 0.44447(11) 1.3141(4) 0.0291(10) Uani 1 1 d . . . . .
C32 C 0.5008(4) 0.44392(11) 1.2403(4) 0.0289(10) Uani 1 1 d . . . . .
C33 C 0.4065(5) 0.45788(13) 1.2886(5) 0.0373(12) Uani 1 1 d . . . . .
H33 H 0.396277 0.463133 1.376220 0.045 Uiso 1 1 calc R U . . .
C34 C 0.3339(4) 0.46224(13) 1.1849(5) 0.0350(11) Uani 1 1 d . . . . .
H34 H 0.264390 0.471136 1.187318 0.042 Uiso 1 1 calc R U . . .
C35 C 0.3830(4) 0.45081(11) 1.0727(4) 0.0295(10) Uani 1 1 d . . . . .
C36 C 0.3421(4) 0.45416(11) 0.9416(4) 0.0283(10) Uani 1 1 d . . . . .
C37 C 0.2435(4) 0.47446(11) 0.9170(4) 0.0274(10) Uani 1 1 d . . . . .
C38 C 0.2406(4) 0.50699(12) 0.9548(5) 0.0326(11) Uani 1 1 d . . . . .
C39 C 0.1485(5) 0.52588(12) 0.9328(5) 0.0361(12) Uani 1 1 d . . . . .
C40 C 0.0586(4) 0.51291(14) 0.8697(5) 0.0375(12) Uani 1 1 d . . . . .
C41 C 0.0585(4) 0.48085(14) 0.8280(5) 0.0382(12) Uani 1 1 d . . . . .
C42 C 0.1507(4) 0.46228(12) 0.8519(5) 0.0334(11) Uani 1 1 d . . . . .
C43 C 0.3899(4) 0.44124(12) 0.8338(5) 0.0308(10) Uani 1 1 d . . . . .
C44 C 0.3617(4) 0.44637(12) 0.6969(4) 0.0320(11) Uani 1 1 d . . . . .
H44 H 0.305521 0.459523 0.660500 0.038 Uiso 1 1 calc R U . . .
C45 C 0.4325(4) 0.42843(12) 0.6304(5) 0.0323(11) Uani 1 1 d . . . . .
H45 H 0.432636 0.426335 0.539008 0.039 Uiso 1 1 calc R U . . .
C46 C 0.5058(4) 0.41351(12) 0.7242(5) 0.0314(11) Uani 1 1 d . . . . .
C47 C 0.6059(4) 0.39646(12) 0.7036(4) 0.0295(10) Uani 1 1 d . . . . .
C48 C 0.6977(4) 0.40567(13) 0.7829(5) 0.0378(12) Uani 1 1 d . . . . .
H48 H 0.690170 0.420451 0.852026 0.045 Uiso 1 1 calc R U . . .
C49 C 0.7975(5) 0.39355(14) 0.7616(6) 0.0431(13) Uani 1 1 d . . . . .
H49 H 0.857716 0.400156 0.815367 0.052 Uiso 1 1 calc R U . . .
C50 C 0.8099(5) 0.37153(15) 0.6607(6) 0.0447(13) Uani 1 1 d . . . . .
H50 H 0.878223 0.362926 0.646515 0.054 Uiso 1 1 calc R U . . .
C51 C 0.7211(5) 0.36239(13) 0.5814(5) 0.0377(12) Uani 1 1 d . . . . .
H51 H 0.730238 0.347859 0.511903 0.045 Uiso 1 1 calc R U . . .
C52 C 0.6182(4) 0.37404(11) 0.6011(4) 0.0272(10) Uani 1 1 d . . . . .
C53 C 0.5297(4) 0.36155(11) 0.5147(5) 0.0298(10) Uani 1 1 d . . . . .
C54 C 0.5358(5) 0.35333(14) 0.3811(5) 0.0402(13) Uani 1 1 d . . . . .
H54 H 0.595969 0.356224 0.331507 0.048 Uiso 1 1 calc R U . . .
C55 C 0.4383(5) 0.34038(13) 0.3367(5) 0.0378(12) Uani 1 1 d . . . . .
H55 H 0.419486 0.333103 0.251196 0.045 Uiso 1 1 calc R U . . .
C56 C 0.3709(4) 0.33998(11) 0.4438(4) 0.0273(10) Uani 1 1 d . . . . .
C57 C 0.2680(4) 0.32594(11) 0.4513(4) 0.0275(10) Uani 1 1 d . . . . .
C58 C 0.2277(4) 0.30718(11) 0.3330(4) 0.0296(10) Uani 1 1 d . . . . .
C59 C 0.2867(5) 0.28194(12) 0.2833(5) 0.0349(11) Uani 1 1 d . . . . .
C60 C 0.2576(5) 0.26640(12) 0.1663(5) 0.0406(13) Uani 1 1 d . . . . .
C61 C 0.1642(5) 0.27558(13) 0.0977(5) 0.0420(13) Uani 1 1 d . . . . .
C62 C 0.1003(5) 0.29904(14) 0.1453(5) 0.0390(12) Uani 1 1 d . . . . .
C63 C 0.1319(5) 0.31495(12) 0.2616(5) 0.0351(11) Uani 1 1 d . . . . .
Cl1 Cl 1.02694(16) 0.39637(5) 0.5336(2) 0.0747(6) Uani 1 1 d . . . . .
Cl2 Cl 1.14334(19) 0.45187(5) 0.4471(2) 0.0809(6) Uani 1 1 d . . . . .
C64 C 1.1508(6) 0.41097(17) 0.4949(7) 0.0581(17) Uani 1 1 d . . . . .
H64A H 1.177352 0.397848 0.423639 0.070 Uiso 1 1 calc R U . . .
H64B H 1.202236 0.408771 0.571071 0.070 Uiso 1 1 calc R U . . .

loop_
_atom_site_aniso_label
_atom_site_aniso_U_11
_atom_site_aniso_U_22
_atom_site_aniso_U_33
_atom_site_aniso_U_23
_atom_site_aniso_U_13
_atom_site_aniso_U_12
Ni1 0.0453(5) 0.0320(3) 0.0345(4) -0.0018(3) -0.0086(3) 0.0080(3)
F1 0.047(2) 0.0385(16) 0.0450(18) -0.0024(13) -0.0028(14) 0.0117(15)
F2 0.077(3) 0.0434(19) 0.055(2) -0.0198(16) 0.0061(19) 0.0116(18)
F3 0.087(3) 0.054(2) 0.0371(18) -0.0182(15) -0.0115(18) -0.0074(19)
F4 0.047(2) 0.061(2) 0.051(2) -0.0042(16) -0.0195(16) -0.0013(17)
F5 0.042(2) 0.0505(19) 0.0430(17) -0.0065(14) -0.0088(14) 0.0154(15)
F6 0.045(2) 0.0326(15) 0.0467(18) -0.0033(13) -0.0061(14) -0.0017(14)
F7 0.0316(19) 0.071(2) 0.058(2) 0.0000(17) -0.0152(15) -0.0003(17)
F8 0.046(2) 0.065(2) 0.057(2) 0.0100(17) 0.0010(16) 0.0327(18)
F9 0.063(2) 0.0327(16) 0.059(2) -0.0014(14) 0.0026(17) 0.0190(16)
F10 0.041(2) 0.0333(15) 0.0516(18) -0.0061(13) -0.0078(14) 0.0014(14)
F11 0.076(3) 0.053(2) 0.064(2) 0.0165(17) 0.033(2) 0.0151(19)
F12 0.117(4) 0.037(2) 0.092(3) 0.026(2) 0.025(3) 0.014(2)
F13 0.070(3) 0.0345(19) 0.130(4) -0.005(2) 0.013(3) 0.0246(19)
F14 0.058(3) 0.057(2) 0.106(3) -0.022(2) 0.038(2) 0.0069(19)
F15 0.058(2) 0.0376(17) 0.070(2) 0.0012(16) 0.0283(19) 0.0020(16)
N1 0.024(2) 0.0274(19) 0.0226(18) 0.0011(14) -0.0035(15) 0.0038(16)
N2 0.031(2) 0.0283(19) 0.0255(19) -0.0010(15) -0.0034(16) 0.0087(17)
N3 0.025(2) 0.0235(18) 0.032(2) 0.0001(15) -0.0046(16) 0.0082(16)
N4 0.031(2) 0.030(2) 0.0235(18) -0.0010(15) -0.0052(16) 0.0104(17)
N5 0.032(2) 0.031(2) 0.0251(19) -0.0034(15) 0.0071(16) -0.0022(17)
N6 0.024(2) 0.030(2) 0.0254(19) 0.0024(15) 0.0005(15) 0.0034(16)
C1 0.026(3) 0.026(2) 0.030(2) -0.0014(17) -0.0020(19) 0.0008(19)
C2 0.030(3) 0.036(3) 0.039(3) -0.002(2) -0.003(2) -0.001(2)
C3 0.024(3) 0.041(3) 0.043(3) 0.004(2) 0.001(2) -0.004(2)
C4 0.021(2) 0.035(2) 0.026(2) 0.0026(18) -0.0010(18) 0.0042(19)
C5 0.026(3) 0.030(2) 0.027(2) 0.0042(18) 0.0019(18) 0.0019(19)
C6 0.026(3) 0.039(3) 0.040(3) 0.004(2) 0.006(2) 0.002(2)
C7 0.031(3) 0.050(3) 0.041(3) 0.003(2) 0.014(2) 0.013(2)
C8 0.047(4) 0.041(3) 0.029(2) 0.000(2) 0.009(2) 0.007(2)
C9 0.035(3) 0.034(3) 0.029(2) 0.0028(19) 0.002(2) 0.004(2)
C10 0.026(3) 0.028(2) 0.027(2) 0.0035(17) -0.0012(18) 0.0026(19)
C11 0.027(3) 0.031(2) 0.027(2) 0.0012(18) -0.0040(18) 0.005(2)
C12 0.030(3) 0.027(2) 0.045(3) 0.000(2) -0.007(2) -0.002(2)
C13 0.032(3) 0.027(2) 0.045(3) -0.005(2) -0.005(2) 0.004(2)
C14 0.030(3) 0.027(2) 0.034(2) -0.0009(18) -0.003(2) 0.004(2)
C15 0.028(3) 0.029(2) 0.028(2) 0.0007(18) 0.0001(19) 0.007(2)
C16 0.028(3) 0.028(2) 0.030(2) -0.0032(18) -0.0051(19) 0.0077(19)
C17 0.045(4) 0.038(3) 0.043(3) 0.004(2) 0.008(2) 0.012(3)
C18 0.059(4) 0.033(3) 0.056(4) 0.011(2) 0.004(3) 0.013(3)
C19 0.048(4) 0.028(3) 0.079(4) -0.009(3) -0.004(3) 0.011(3)
C20 0.034(3) 0.042(3) 0.057(3) -0.017(3) 0.005(3) 0.006(2)
C21 0.033(3) 0.028(2) 0.049(3) -0.004(2) 0.002(2) 0.002(2)
C22 0.025(3) 0.030(2) 0.027(2) 0.0012(17) 0.0006(18) 0.0050(19)
C23 0.027(3) 0.041(3) 0.045(3) -0.009(2) -0.004(2) 0.010(2)
C24 0.031(3) 0.042(3) 0.046(3) -0.008(2) -0.009(2) 0.010(2)
C25 0.024(3) 0.030(2) 0.029(2) -0.0013(18) -0.0004(18) 0.0031(19)
C26 0.033(3) 0.030(2) 0.026(2) 0.0002(18) -0.0046(19) 0.003(2)
C27 0.037(3) 0.035(3) 0.043(3) -0.004(2) -0.010(2) 0.005(2)
C28 0.054(4) 0.040(3) 0.061(4) -0.016(3) -0.021(3) 0.003(3)
C29 0.062(4) 0.044(3) 0.058(4) -0.027(3) -0.016(3) 0.011(3)
C30 0.051(4) 0.041(3) 0.044(3) -0.015(2) -0.004(3) 0.011(3)
C31 0.033(3) 0.029(2) 0.025(2) 0.0014(17) 0.0009(19) 0.007(2)
C32 0.031(3) 0.030(2) 0.025(2) -0.0023(17) 0.0002(19) 0.008(2)
C33 0.041(3) 0.043(3) 0.029(2) -0.001(2) 0.005(2) 0.015(2)
C34 0.033(3) 0.040(3) 0.032(3) 0.002(2) 0.002(2) 0.015(2)
C35 0.031(3) 0.029(2) 0.028(2) -0.0018(18) -0.0004(19) 0.008(2)
C36 0.026(3) 0.028(2) 0.030(2) 0.0011(18) -0.0046(19) 0.0031(19)
C37 0.024(3) 0.030(2) 0.028(2) 0.0025(18) -0.0010(18) 0.0078(19)
C38 0.033(3) 0.032(2) 0.033(2) 0.0041(19) 0.002(2) 0.007(2)
C39 0.042(3) 0.027(2) 0.039(3) 0.004(2) 0.004(2) 0.012(2)
C40 0.029(3) 0.049(3) 0.034(3) 0.006(2) 0.001(2) 0.018(2)
C41 0.029(3) 0.054(3) 0.030(3) 0.006(2) -0.005(2) 0.004(2)
C42 0.037(3) 0.030(2) 0.032(2) 0.0043(19) -0.002(2) 0.005(2)
C43 0.031(3) 0.031(2) 0.030(2) -0.0007(18) -0.004(2) 0.008(2)
C44 0.035(3) 0.036(3) 0.024(2) 0.0059(18) -0.0036(19) 0.008(2)
C45 0.035(3) 0.039(3) 0.023(2) 0.0019(19) -0.0030(19) 0.004(2)
C46 0.033(3) 0.032(2) 0.028(2) -0.0029(18) -0.002(2) 0.003(2)
C47 0.030(3) 0.030(2) 0.028(2) 0.0027(18) -0.0018(19) 0.005(2)
C48 0.031(3) 0.043(3) 0.038(3) -0.004(2) -0.008(2) 0.004(2)
C49 0.033(3) 0.048(3) 0.047(3) -0.002(2) -0.013(2) -0.001(2)
C50 0.028(3) 0.059(4) 0.048(3) 0.003(3) 0.003(2) 0.009(3)
C51 0.039(3) 0.042(3) 0.033(3) 0.001(2) 0.012(2) 0.004(2)
C52 0.026(3) 0.028(2) 0.027(2) 0.0003(17) 0.0033(18) -0.0003(19)
C53 0.032(3) 0.029(2) 0.028(2) -0.0021(18) 0.0029(19) 0.000(2)
C54 0.044(3) 0.050(3) 0.028(2) -0.003(2) 0.012(2) -0.008(3)
C55 0.052(4) 0.040(3) 0.022(2) -0.0011(19) 0.002(2) -0.010(2)
C56 0.029(3) 0.031(2) 0.022(2) -0.0034(17) -0.0009(18) 0.002(2)
C57 0.030(3) 0.027(2) 0.025(2) 0.0002(17) -0.0054(18) -0.0003(19)
C58 0.037(3) 0.025(2) 0.026(2) -0.0027(17) 0.001(2) -0.001(2)
C59 0.040(3) 0.032(3) 0.032(3) 0.0041(19) -0.005(2) 0.000(2)
C60 0.054(4) 0.030(3) 0.038(3) -0.008(2) 0.005(3) -0.001(2)
C61 0.056(4) 0.035(3) 0.034(3) -0.006(2) -0.001(2) -0.007(3)
C62 0.033(3) 0.047(3) 0.036(3) 0.001(2) -0.010(2) -0.006(2)
C63 0.038(3) 0.035(3) 0.032(3) -0.002(2) -0.002(2) 0.003(2)
Cl1 0.0565(12) 0.0668(11) 0.0978(15) 0.0149(10) -0.0185(10) -0.0062(9)
Cl2 0.0816(15) 0.0736(13) 0.0853(14) 0.0319(10) -0.0106(11) -0.0092(11)
C64 0.060(5) 0.064(4) 0.049(4) 0.001(3) -0.005(3) 0.004(3)

loop_
_atom_type_symbol
_atom_type_description
_atom_type_scat_dispersion_real
_atom_type_scat_dispersion_imag
_atom_type_scat_source
C C 0.0033 0.0016 'International Tables Vol C Tables 4.2.6.8 and 6.1.1.4'
H H 0.0000 0.0000 'International Tables Vol C Tables 4.2.6.8 and 6.1.1.4'
Cl Cl 0.1484 0.1585 'International Tables Vol C Tables 4.2.6.8 and 6.1.1.4'
F F 0.0171 0.0103 'International Tables Vol C Tables 4.2.6.8 and 6.1.1.4'
N N 0.0061 0.0033 'International Tables Vol C Tables 4.2.6.8 and 6.1.1.4'
Ni Ni 0.3393 1.1124 'International Tables Vol C Tables 4.2.6.8 and 6.1.1.4'

loop_
_geom_angle_atom_site_label_1
_geom_angle_atom_site_label_2
_geom_angle_atom_site_label_3
_geom_angle
_geom_angle_site_symmetry_1
_geom_angle_site_symmetry_3
_geom_angle_publ_flag
N1 Ni1 N2 102.44(16) . . ?
N1 Ni1 N3 93.58(16) . . ?
N1 Ni1 N4 150.74(17) . . ?
N2 Ni1 N3 128.57(17) . . ?
N4 Ni1 N2 90.72(15) . . ?
N4 Ni1 N3 98.43(16) . . ?
C22 N1 Ni1 118.8(3) . . ?
C25 N1 Ni1 133.0(3) . . ?
C25 N1 C22 106.8(4) . . ?
C32 N2 Ni1 128.2(3) . . ?
C32 N2 C35 106.6(4) . . ?
C35 N2 Ni1 117.4(3) . . ?
C11 N3 Ni1 134.7(3) . . ?
C11 N3 C14 106.1(4) . . ?
C14 N3 Ni1 115.8(3) . . ?
C43 N4 Ni1 124.1(3) . . ?
C46 N4 Ni1 127.0(3) . . ?
C46 N4 C43 107.8(4) . . ?
C53 N5 H5 125.0 . . ?
C53 N5 C56 109.9(4) . . ?
C56 N5 H5 125.0 . . ?
C4 N6 C1 106.0(4) . . ?
N6 C1 C2 109.6(4) . . ?
C57 C1 N6 121.0(4) . . ?
C57 C1 C2 129.3(4) . . ?
C1 C2 H2 126.4 . . ?
C3 C2 C1 107.2(5) . . ?
C3 C2 H2 126.4 . . ?
C2 C3 H3 126.7 . . ?
C2 C3 C4 106.6(5) . . ?
C4 C3 H3 126.7 . . ?
N6 C4 C3 110.6(4) . . ?
N6 C4 C5 122.9(4) . . ?
C3 C4 C5 126.4(4) . . ?
C6 C5 C4 117.2(5) . . ?
C6 C5 C10 119.2(4) . . ?
C10 C5 C4 123.6(4) . . ?
C5 C6 H6 119.6 . . ?
C7 C6 C5 120.8(5) . . ?
C7 C6 H6 119.6 . . ?
C6 C7 H7 119.9 . . ?
C8 C7 C6 120.1(5) . . ?
C8 C7 H7 119.9 . . ?
C7 C8 H8 120.1 . . ?
C7 C8 C9 119.9(5) . . ?
C9 C8 H8 120.1 . . ?
C8 C9 H9 119.2 . . ?
C8 C9 C10 121.6(5) . . ?
C10 C9 H9 119.2 . . ?
C5 C10 C11 122.1(4) . . ?
C9 C10 C5 118.1(4) . . ?
C9 C10 C11 119.2(4) . . ?
N3 C11 C10 123.7(4) . . ?
N3 C11 C12 110.5(4) . . ?
C12 C11 C10 125.0(5) . . ?
C11 C12 H12 126.3 . . ?
C13 C12 C11 107.3(5) . . ?
C13 C12 H12 126.3 . . ?
C12 C13 H13 126.3 . . ?
C12 C13 C14 107.3(4) . . ?
C14 C13 H13 126.3 . . ?
N3 C14 C13 108.7(4) . . ?
C15 C14 N3 123.4(4) . . ?
C15 C14 C13 127.0(4) . . ?
C14 C15 C16 116.0(4) . . ?
C14 C15 C22 127.4(4) . . ?
C22 C15 C16 116.2(4) . . ?
C17 C16 C15 120.7(4) . . ?
C17 C16 C21 116.4(4) . . ?
C21 C16 C15 122.8(4) . . ?
F11 C17 C16 119.7(5) . . ?
F11 C17 C18 118.5(5) . . ?
C18 C17 C16 121.8(5) . . ?
F12 C18 C17 119.6(6) . . ?
F12 C18 C19 120.0(5) . . ?
C17 C18 C19 120.4(5) . . ?
F13 C19 C18 120.5(6) . . ?
F13 C19 C20 120.1(6) . . ?
C20 C19 C18 119.3(5) . . ?
F14 C20 C19 120.1(5) . . ?
F14 C20 C21 119.3(5) . . ?
C19 C20 C21 120.6(5) . . ?
F15 C21 C16 119.9(4) . . ?
F15 C21 C20 118.7(5) . . ?
C20 C21 C16 121.4(5) . . ?
N1 C22 C15 124.6(4) . . ?
N1 C22 C23 109.2(4) . . ?
C23 C22 C15 125.8(4) . . ?
C22 C23 H23 126.3 . . ?
C24 C23 C22 107.3(5) . . ?
C24 C23 H23 126.3 . . ?
C23 C24 H24 126.3 . . ?
C23 C24 C25 107.4(5) . . ?
C25 C24 H24 126.3 . . ?
N1 C25 C24 109.2(4) . . ?
N1 C25 C26 128.6(4) . . ?
C24 C25 C26 121.7(4) . . ?
C27 C26 C25 113.1(4) . . ?
C27 C26 C31 117.3(4) . . ?
C31 C26 C25 129.0(5) . . ?
C26 C27 H27 118.2 . . ?
C28 C27 C26 123.6(5) . . ?
C28 C27 H27 118.2 . . ?
C27 C28 H28 120.8 . . ?
C27 C28 C29 118.3(6) . . ?
C29 C28 H28 120.8 . . ?
C28 C29 H29 119.9 . . ?
C30 C29 C28 120.2(5) . . ?
C30 C29 H29 119.9 . . ?
C29 C30 H30 118.4 . . ?
C29 C30 C31 123.2(6) . . ?
C31 C30 H30 118.4 . . ?
C26 C31 C32 129.8(4) . . ?
C30 C31 C26 116.8(5) . . ?
C30 C31 C32 113.1(4) . . ?
N2 C32 C31 125.7(4) . . ?
N2 C32 C33 109.4(4) . . ?
C33 C32 C31 123.1(4) . . ?
C32 C33 H33 126.2 . . ?
C34 C33 C32 107.6(4) . . ?
C34 C33 H33 126.2 . . ?
C33 C34 H34 126.6 . . ?
C33 C34 C35 106.9(5) . . ?
C35 C34 H34 126.6 . . ?
N2 C35 C34 109.3(4) . . ?
N2 C35 C36 124.2(4) . . ?
C36 C35 C34 126.3(5) . . ?
C35 C36 C37 117.2(4) . . ?
C43 C36 C35 124.8(4) . . ?
C43 C36 C37 117.9(4) . . ?
C38 C37 C36 121.7(5) . . ?
C38 C37 C42 116.2(4) . . ?
C42 C37 C36 122.1(4) . . ?
F10 C38 C37 120.9(4) . . ?
F10 C38 C39 117.3(4) . . ?
C37 C38 C39 121.8(5) . . ?
F9 C39 C38 119.7(5) . . ?
F9 C39 C40 120.1(5) . . ?
C40 C39 C38 120.2(5) . . ?
F8 C40 C39 119.9(5) . . ?
F8 C40 C41 120.1(5) . . ?
C39 C40 C41 120.1(5) . . ?
F7 C41 C40 119.9(5) . . ?
F7 C41 C42 121.2(5) . . ?
C40 C41 C42 118.9(5) . . ?
F6 C42 C37 120.2(4) . . ?
F6 C42 C41 116.9(5) . . ?
C41 C42 C37 122.8(5) . . ?
N4 C43 C36 122.7(4) . . ?
N4 C43 C44 108.3(4) . . ?
C36 C43 C44 128.9(4) . . ?
C43 C44 H44 126.7 . . ?
C45 C44 C43 106.6(4) . . ?
C45 C44 H44 126.7 . . ?
C44 C45 H45 126.2 . . ?
C44 C45 C46 107.5(4) . . ?
C46 C45 H45 126.2 . . ?
N4 C46 C45 109.7(4) . . ?
N4 C46 C47 120.9(4) . . ?
C45 C46 C47 128.8(4) . . ?
C48 C47 C46 117.2(4) . . ?
C48 C47 C52 118.7(5) . . ?
C52 C47 C46 123.8(4) . . ?
C47 C48 H48 119.3 . . ?
C49 C48 C47 121.4(5) . . ?
C49 C48 H48 119.3 . . ?
C48 C49 H49 120.0 . . ?
C48 C49 C50 120.1(5) . . ?
C50 C49 H49 120.0 . . ?
C49 C50 H50 120.3 . . ?
C51 C50 C49 119.4(5) . . ?
C51 C50 H50 120.3 . . ?
C50 C51 H51 119.0 . . ?
C50 C51 C52 122.0(5) . . ?
C52 C51 H51 119.0 . . ?
C47 C52 C53 124.4(4) . . ?
C51 C52 C47 118.5(5) . . ?
C51 C52 C53 117.1(4) . . ?
N5 C53 C52 126.2(4) . . ?
N5 C53 C54 107.9(4) . . ?
C54 C53 C52 125.7(5) . . ?
C53 C54 H54 126.0 . . ?
C55 C54 C53 108.1(5) . . ?
C55 C54 H54 126.0 . . ?
C54 C55 H55 126.2 . . ?
C54 C55 C56 107.5(4) . . ?
C56 C55 H55 126.2 . . ?
N5 C56 C55 106.6(4) . . ?
N5 C56 C57 124.1(4) . . ?
C57 C56 C55 129.0(4) . . ?
C1 C57 C56 125.3(4) . . ?
C1 C57 C58 119.7(4) . . ?
C56 C57 C58 115.0(4) . . ?
C59 C58 C57 121.6(5) . . ?
C59 C58 C63 115.7(4) . . ?
C63 C58 C57 122.5(4) . . ?
F1 C59 C58 120.1(4) . . ?
F1 C59 C60 116.8(5) . . ?
C58 C59 C60 123.1(5) . . ?
F2 C60 C59 120.3(5) . . ?
F2 C60 C61 120.8(5) . . ?
C61 C60 C59 118.9(5) . . ?
F3 C61 C60 120.2(5) . . ?
F3 C61 C62 119.4(6) . . ?
C62 C61 C60 120.4(5) . . ?
F4 C62 C61 120.1(5) . . ?
F4 C62 C63 119.9(5) . . ?
C61 C62 C63 120.0(5) . . ?
F5 C63 C58 120.3(4) . . ?
F5 C63 C62 118.0(5) . . ?
C62 C63 C58 121.7(5) . . ?
Cl1 C64 Cl2 111.4(4) . . ?
Cl1 C64 H64A 109.3 . . ?
Cl1 C64 H64B 109.4 . . ?
Cl2 C64 H64A 109.4 . . ?
Cl2 C64 H64B 109.4 . . ?
H64A C64 H64B 108.0 . . ?

loop_
_geom_bond_atom_site_label_1
_geom_bond_atom_site_label_2
_geom_bond_distance
_geom_bond_site_symmetry_2
_geom_bond_publ_flag
Ni1 N1 1.932(4) . ?
Ni1 N2 1.967(4) . ?
Ni1 N3 2.017(4) . ?
Ni1 N4 1.959(4) . ?
F1 C59 1.346(6) . ?
F2 C60 1.330(6) . ?
F3 C61 1.342(6) . ?
F4 C62 1.347(6) . ?
F5 C63 1.344(6) . ?
F6 C42 1.342(6) . ?
F7 C41 1.331(6) . ?
F8 C40 1.337(6) . ?
F9 C39 1.340(6) . ?
F10 C38 1.333(6) . ?
F11 C17 1.343(6) . ?
F12 C18 1.356(7) . ?
F13 C19 1.342(6) . ?
F14 C20 1.349(7) . ?
F15 C21 1.328(6) . ?
N1 C22 1.397(6) . ?
N1 C25 1.352(6) . ?
N2 C32 1.359(6) . ?
N2 C35 1.385(6) . ?
N3 C11 1.343(6) . ?
N3 C14 1.417(6) . ?
N4 C43 1.377(6) . ?
N4 C46 1.345(6) . ?
N5 H5 0.8700 . ?
N5 C53 1.347(6) . ?
N5 C56 1.390(6) . ?
N6 C1 1.404(6) . ?
N6 C4 1.337(6) . ?
C1 C2 1.425(7) . ?
C1 C57 1.391(7) . ?
C2 H2 0.9400 . ?
C2 C3 1.352(7) . ?
C3 H3 0.9400 . ?
C3 C4 1.454(7) . ?
C4 C5 1.464(6) . ?
C5 C6 1.397(7) . ?
C5 C10 1.420(7) . ?
C6 H6 0.9400 . ?
C6 C7 1.392(7) . ?
C7 H7 0.9400 . ?
C7 C8 1.370(8) . ?
C8 H8 0.9400 . ?
C8 C9 1.390(7) . ?
C9 H9 0.9400 . ?
C9 C10 1.398(7) . ?
C10 C11 1.456(7) . ?
C11 C12 1.435(7) . ?
C12 H12 0.9400 . ?
C12 C13 1.353(7) . ?
C13 H13 0.9400 . ?
C13 C14 1.426(7) . ?
C14 C15 1.380(7) . ?
C15 C16 1.496(6) . ?
C15 C22 1.407(7) . ?
C16 C17 1.387(7) . ?
C16 C21 1.391(7) . ?
C17 C18 1.368(8) . ?
C18 C19 1.375(9) . ?
C19 C20 1.351(9) . ?
C20 C21 1.382(7) . ?
C22 C23 1.401(7) . ?
C23 H23 0.9400 . ?
C23 C24 1.362(7) . ?
C24 H24 0.9400 . ?
C24 C25 1.426(7) . ?
C25 C26 1.466(6) . ?
C26 C27 1.421(7) . ?
C26 C31 1.432(7) . ?
C27 H27 0.9400 . ?
C27 C28 1.374(8) . ?
C28 H28 0.9400 . ?
C28 C29 1.380(9) . ?
C29 H29 0.9400 . ?
C29 C30 1.373(9) . ?
C30 H30 0.9400 . ?
C30 C31 1.414(7) . ?
C31 C32 1.481(7) . ?
C32 C33 1.422(7) . ?
C33 H33 0.9400 . ?
C33 C34 1.359(7) . ?
C34 H34 0.9400 . ?
C34 C35 1.416(6) . ?
C35 C36 1.411(6) . ?
C36 C37 1.488(6) . ?
C36 C43 1.392(7) . ?
C37 C38 1.387(7) . ?
C37 C42 1.388(7) . ?
C38 C39 1.388(7) . ?
C39 C40 1.363(8) . ?
C40 C41 1.379(8) . ?
C41 C42 1.383(7) . ?
C43 C44 1.438(6) . ?
C44 H44 0.9400 . ?
C44 C45 1.362(7) . ?
C45 H45 0.9400 . ?
C45 C46 1.418(7) . ?
C46 C47 1.455(7) . ?
C47 C48 1.409(7) . ?
C47 C52 1.409(6) . ?
C48 H48 0.9400 . ?
C48 C49 1.368(8) . ?
C49 H49 0.9400 . ?
C49 C50 1.387(8) . ?
C50 H50 0.9400 . ?
C50 C51 1.379(8) . ?
C51 H51 0.9400 . ?
C51 C52 1.393(7) . ?
C52 C53 1.458(7) . ?
C53 C54 1.416(7) . ?
C54 H54 0.9400 . ?
C54 C55 1.373(8) . ?
C55 H55 0.9400 . ?
C55 C56 1.424(7) . ?
C56 C57 1.410(7) . ?
C57 C58 1.493(6) . ?
C58 C59 1.383(7) . ?
C58 C63 1.393(7) . ?
C59 C60 1.384(7) . ?
C60 C61 1.370(8) . ?
C61 C62 1.357(8) . ?
C62 C63 1.391(7) . ?
Cl1 C64 1.723(8) . ?
Cl2 C64 1.744(7) . ?
C64 H64A 0.9800 . ?
C64 H64B 0.9800 . ?

loop_
_geom_torsion_atom_site_label_1
_geom_torsion_atom_site_label_2
_geom_torsion_atom_site_label_3
_geom_torsion_atom_site_label_4
_geom_torsion
_geom_torsion_site_symmetry_1
_geom_torsion_site_symmetry_2
_geom_torsion_site_symmetry_3
_geom_torsion_site_symmetry_4
_geom_torsion_publ_flag
Ni1 N1 C22 C15 -21.4(6) . . . . ?
Ni1 N1 C22 C23 166.3(3) . . . . ?
Ni1 N1 C25 C24 -164.9(4) . . . . ?
Ni1 N1 C25 C26 23.2(7) . . . . ?
Ni1 N2 C32 C31 53.2(7) . . . . ?
Ni1 N2 C32 C33 -141.9(4) . . . . ?
Ni1 N2 C35 C34 146.2(4) . . . . ?
Ni1 N2 C35 C36 -38.6(6) . . . . ?
Ni1 N3 C11 C10 -34.4(7) . . . . ?
Ni1 N3 C11 C12 155.6(4) . . . . ?
Ni1 N3 C14 C13 -160.0(3) . . . . ?
Ni1 N3 C14 C15 29.8(6) . . . . ?
Ni1 N4 C43 C36 12.6(7) . . . . ?
Ni1 N4 C43 C44 -168.8(3) . . . . ?
Ni1 N4 C46 C45 167.0(4) . . . . ?
Ni1 N4 C46 C47 -20.9(7) . . . . ?
F1 C59 C60 F2 -2.2(8) . . . . ?
F1 C59 C60 C61 177.4(5) . . . . ?
F2 C60 C61 F3 -2.0(8) . . . . ?
F2 C60 C61 C62 178.2(5) . . . . ?
F3 C61 C62 F4 2.8(8) . . . . ?
F3 C61 C62 C63 -176.9(5) . . . . ?
F4 C62 C63 F5 -2.3(8) . . . . ?
F4 C62 C63 C58 179.4(5) . . . . ?
F7 C41 C42 F6 0.1(7) . . . . ?
F7 C41 C42 C37 -179.2(5) . . . . ?
F8 C40 C41 F7 0.0(8) . . . . ?
F8 C40 C41 C42 -179.6(5) . . . . ?
F9 C39 C40 F8 -0.5(8) . . . . ?
F9 C39 C40 C41 179.6(5) . . . . ?
F10 C38 C39 F9 -1.6(7) . . . . ?
F10 C38 C39 C40 177.7(5) . . . . ?
F11 C17 C18 F12 0.0(10) . . . . ?
F11 C17 C18 C19 -180.0(6) . . . . ?
F12 C18 C19 F13 -0.6(10) . . . . ?
F12 C18 C19 C20 -178.9(6) . . . . ?
F13 C19 C20 F14 1.6(10) . . . . ?
F13 C19 C20 C21 -179.6(6) . . . . ?
F14 C20 C21 F15 -1.6(9) . . . . ?
F14 C20 C21 C16 179.2(5) . . . . ?
N1 C22 C23 C24 2.2(6) . . . . ?
N1 C25 C26 C27 -169.2(5) . . . . ?
N1 C25 C26 C31 20.3(8) . . . . ?
N2 C32 C33 C34 -3.7(6) . . . . ?
N2 C35 C36 C37 -167.8(4) . . . . ?
N2 C35 C36 C43 8.9(8) . . . . ?
N3 C11 C12 C13 0.4(6) . . . . ?
N3 C14 C15 C16 170.4(4) . . . . ?
N3 C14 C15 C22 -2.0(8) . . . . ?
N4 C43 C44 C45 1.5(6) . . . . ?
N4 C46 C47 C48 -40.0(7) . . . . ?
N4 C46 C47 C52 146.8(5) . . . . ?
N5 C53 C54 C55 0.0(6) . . . . ?
N5 C56 C57 C1 9.2(8) . . . . ?
N5 C56 C57 C58 -168.9(4) . . . . ?
N6 C1 C2 C3 0.4(6) . . . . ?
N6 C1 C57 C56 4.3(7) . . . . ?
N6 C1 C57 C58 -177.7(4) . . . . ?
N6 C4 C5 C6 141.2(5) . . . . ?
N6 C4 C5 C10 -38.0(7) . . . . ?
C1 N6 C4 C3 -0.4(5) . . . . ?
C1 N6 C4 C5 -177.9(4) . . . . ?
C1 C2 C3 C4 -0.6(6) . . . . ?
C1 C57 C58 C59 -123.3(5) . . . . ?
C1 C57 C58 C63 60.3(6) . . . . ?
C2 C1 C57 C56 -172.9(5) . . . . ?
C2 C1 C57 C58 5.1(8) . . . . ?
C2 C3 C4 N6 0.6(6) . . . . ?
C2 C3 C4 C5 178.0(5) . . . . ?
C3 C4 C5 C6 -35.9(7) . . . . ?
C3 C4 C5 C10 144.9(5) . . . . ?
C4 N6 C1 C2 0.0(5) . . . . ?
C4 N6 C1 C57 -177.7(4) . . . . ?
C4 C5 C6 C7 -173.4(5) . . . . ?
C4 C5 C10 C9 173.2(4) . . . . ?
C4 C5 C10 C11 -16.4(7) . . . . ?
C5 C6 C7 C8 -1.2(8) . . . . ?
C5 C10 C11 N3 159.9(4) . . . . ?
C5 C10 C11 C12 -31.6(7) . . . . ?
C6 C5 C10 C9 -6.0(7) . . . . ?
C6 C5 C10 C11 164.4(4) . . . . ?
C6 C7 C8 C9 -3.2(8) . . . . ?
C7 C8 C9 C10 2.9(8) . . . . ?
C8 C9 C10 C5 1.8(7) . . . . ?
C8 C9 C10 C11 -168.9(5) . . . . ?
C9 C10 C11 N3 -29.8(7) . . . . ?
C9 C10 C11 C12 138.7(5) . . . . ?
C10 C5 C6 C7 5.8(7) . . . . ?
C10 C11 C12 C13 -169.4(5) . . . . ?
C11 N3 C14 C13 2.3(5) . . . . ?
C11 N3 C14 C15 -167.9(5) . . . . ?
C11 C12 C13 C14 1.0(6) . . . . ?
C12 C13 C14 N3 -2.1(6) . . . . ?
C12 C13 C14 C15 167.7(5) . . . . ?
C13 C14 C15 C16 2.0(8) . . . . ?
C13 C14 C15 C22 -170.4(5) . . . . ?
C14 N3 C11 C10 168.3(4) . . . . ?
C14 N3 C11 C12 -1.7(5) . . . . ?
C14 C15 C16 C17 -69.7(6) . . . . ?
C14 C15 C16 C21 107.6(6) . . . . ?
C14 C15 C22 N1 -3.8(8) . . . . ?
C14 C15 C22 C23 167.3(5) . . . . ?
C15 C16 C17 F11 -3.5(8) . . . . ?
C15 C16 C17 C18 176.4(6) . . . . ?
C15 C16 C21 F15 4.2(8) . . . . ?
C15 C16 C21 C20 -176.6(5) . . . . ?
C15 C22 C23 C24 -170.1(5) . . . . ?
C16 C15 C22 N1 -176.2(4) . . . . ?
C16 C15 C22 C23 -5.2(7) . . . . ?
C16 C17 C18 F12 -179.9(6) . . . . ?
C16 C17 C18 C19 0.2(10) . . . . ?
C17 C16 C21 F15 -178.3(5) . . . . ?
C17 C16 C21 C20 0.9(8) . . . . ?
C17 C18 C19 F13 179.3(6) . . . . ?
C17 C18 C19 C20 1.0(11) . . . . ?
C18 C19 C20 F14 179.9(6) . . . . ?
C18 C19 C20 C21 -1.3(10) . . . . ?
C19 C20 C21 F15 179.5(6) . . . . ?
C19 C20 C21 C16 0.3(9) . . . . ?
C21 C16 C17 F11 179.0(5) . . . . ?
C21 C16 C17 C18 -1.1(9) . . . . ?
C22 N1 C25 C24 0.6(5) . . . . ?
C22 N1 C25 C26 -171.2(5) . . . . ?
C22 C15 C16 C17 103.6(6) . . . . ?
C22 C15 C16 C21 -79.0(6) . . . . ?
C22 C23 C24 C25 -1.8(6) . . . . ?
C23 C24 C25 N1 0.8(6) . . . . ?
C23 C24 C25 C26 173.2(5) . . . . ?
C24 C25 C26 C27 19.9(7) . . . . ?
C24 C25 C26 C31 -150.6(5) . . . . ?
C25 N1 C22 C15 170.7(4) . . . . ?
C25 N1 C22 C23 -1.7(5) . . . . ?
C25 C26 C27 C28 -165.5(5) . . . . ?
C25 C26 C31 C30 162.8(5) . . . . ?
C25 C26 C31 C32 -23.7(8) . . . . ?
C26 C27 C28 C29 0.9(9) . . . . ?
C26 C31 C32 N2 -27.2(8) . . . . ?
C26 C31 C32 C33 170.0(5) . . . . ?
C27 C26 C31 C30 -7.3(7) . . . . ?
C27 C26 C31 C32 166.1(5) . . . . ?
C27 C28 C29 C30 -6.6(10) . . . . ?
C28 C29 C30 C31 5.2(10) . . . . ?
C29 C30 C31 C26 2.0(9) . . . . ?
C29 C30 C31 C32 -172.5(6) . . . . ?
C30 C31 C32 N2 146.4(5) . . . . ?
C30 C31 C32 C33 -16.4(7) . . . . ?
C31 C26 C27 C28 6.2(8) . . . . ?
C31 C32 C33 C34 161.5(5) . . . . ?
C32 N2 C35 C34 -5.4(6) . . . . ?
C32 N2 C35 C36 169.8(5) . . . . ?
C32 C33 C34 C35 0.3(6) . . . . ?
C33 C34 C35 N2 3.1(6) . . . . ?
C33 C34 C35 C36 -171.9(5) . . . . ?
C34 C35 C36 C37 6.6(8) . . . . ?
C34 C35 C36 C43 -176.7(5) . . . . ?
C35 N2 C32 C31 -159.2(5) . . . . ?
C35 N2 C32 C33 5.6(6) . . . . ?
C35 C36 C37 C38 58.3(6) . . . . ?
C35 C36 C37 C42 -123.5(5) . . . . ?
C35 C36 C43 N4 6.1(8) . . . . ?
C35 C36 C43 C44 -172.2(5) . . . . ?
C36 C37 C38 F10 1.1(7) . . . . ?
C36 C37 C38 C39 -179.5(4) . . . . ?
C36 C37 C42 F6 0.9(7) . . . . ?
C36 C37 C42 C41 -179.8(5) . . . . ?
C36 C43 C44 C45 180.0(5) . . . . ?
C37 C36 C43 N4 -177.2(4) . . . . ?
C37 C36 C43 C44 4.5(8) . . . . ?
C37 C38 C39 F9 179.0(4) . . . . ?
C37 C38 C39 C40 -1.7(8) . . . . ?
C38 C37 C42 F6 179.1(4) . . . . ?
C38 C37 C42 C41 -1.6(7) . . . . ?
C38 C39 C40 F8 -179.7(4) . . . . ?
C38 C39 C40 C41 0.4(8) . . . . ?
C39 C40 C41 F7 179.9(5) . . . . ?
C39 C40 C41 C42 0.3(8) . . . . ?
C40 C41 C42 F6 179.7(4) . . . . ?
C40 C41 C42 C37 0.4(8) . . . . ?
C42 C37 C38 F10 -177.1(4) . . . . ?
C42 C37 C38 C39 2.3(7) . . . . ?
C43 N4 C46 C45 -1.3(6) . . . . ?
C43 N4 C46 C47 170.8(5) . . . . ?
C43 C36 C37 C38 -118.6(5) . . . . ?
C43 C36 C37 C42 59.5(7) . . . . ?
C43 C44 C45 C46 -2.2(6) . . . . ?
C44 C45 C46 N4 2.3(6) . . . . ?
C44 C45 C46 C47 -169.0(5) . . . . ?
C45 C46 C47 C48 130.5(6) . . . . ?
C45 C46 C47 C52 -42.7(8) . . . . ?
C46 N4 C43 C36 -178.7(5) . . . . ?
C46 N4 C43 C44 -0.1(6) . . . . ?
C46 C47 C48 C49 -173.0(5) . . . . ?
C46 C47 C52 C51 172.0(5) . . . . ?
C46 C47 C52 C53 -9.2(7) . . . . ?
C47 C48 C49 C50 -0.5(9) . . . . ?
C47 C52 C53 N5 -38.4(7) . . . . ?
C47 C52 C53 C54 146.6(5) . . . . ?
C48 C47 C52 C51 -1.1(7) . . . . ?
C48 C47 C52 C53 177.7(5) . . . . ?
C48 C49 C50 C51 0.9(9) . . . . ?
C49 C50 C51 C52 -1.5(9) . . . . ?
C50 C51 C52 C47 1.6(8) . . . . ?
C50 C51 C52 C53 -177.4(5) . . . . ?
C51 C52 C53 N5 140.5(5) . . . . ?
C51 C52 C53 C54 -34.5(7) . . . . ?
C52 C47 C48 C49 0.6(8) . . . . ?
C52 C53 C54 C55 175.8(5) . . . . ?
C53 N5 C56 C55 -1.4(5) . . . . ?
C53 N5 C56 C57 173.0(4) . . . . ?
C53 C54 C55 C56 -0.9(6) . . . . ?
C54 C55 C56 N5 1.4(6) . . . . ?
C54 C55 C56 C57 -172.6(5) . . . . ?
C55 C56 C57 C1 -177.7(5) . . . . ?
C55 C56 C57 C58 4.2(7) . . . . ?
C56 N5 C53 C52 -174.8(4) . . . . ?
C56 N5 C53 C54 0.9(6) . . . . ?
C56 C57 C58 C59 54.9(6) . . . . ?
C56 C57 C58 C63 -121.6(5) . . . . ?
C57 C1 C2 C3 177.9(5) . . . . ?
C57 C58 C59 F1 7.6(7) . . . . ?
C57 C58 C59 C60 -172.8(5) . . . . ?
C57 C58 C63 F5 -3.9(7) . . . . ?
C57 C58 C63 C62 174.3(5) . . . . ?
C58 C59 C60 F2 178.3(5) . . . . ?
C58 C59 C60 C61 -2.1(8) . . . . ?
C59 C58 C63 F5 179.4(5) . . . . ?
C59 C58 C63 C62 -2.4(8) . . . . ?
C59 C60 C61 F3 178.4(5) . . . . ?
C59 C60 C61 C62 -1.4(8) . . . . ?
C60 C61 C62 F4 -177.4(5) . . . . ?
C60 C61 C62 C63 2.9(9) . . . . ?
C61 C62 C63 F5 177.4(5) . . . . ?
C61 C62 C63 C58 -0.9(8) . . . . ?
C63 C58 C59 F1 -175.7(4) . . . . ?
C63 C58 C59 C60 3.9(8) . . . . ?
